data_4026921
loop_
_publ_author_name
'Mark A. Honey'
'Raffaele Pasceri'
'William Lewis'
'Christopher J. Moody'

_publ_section_title
;
 Diverse Trifluoromethyl Heterocycles from a Single Precursor
;
_journal_name_full 'Journal of Organic Chemistry'
_journal_page_first 1396
_journal_page_last 1405
_journal_paper_doi 10.1021/jo202201w
_journal_volume 77
_journal_year 2012
_chemical_formula_moiety 'C14 H9 F6 N O2 S'
_chemical_formula_sum 'C14 H9 F6 N O2 S'
_chemical_formula_weight 369.28
_chemical_name_systematic
; 
 ? 
;
_space_group_IT_number 15
_symmetry_cell_setting monoclinic
_symmetry_space_group_name_Hall '-C 2yc'
_symmetry_space_group_name_H-M 'C 1 2/c 1'
_atom_sites_solution_hydrogens geom
_atom_sites_solution_primary other
_atom_sites_solution_secondary difmap
_audit_creation_method 'enCIFer editing of SHELXL-97 created file'
_cell_angle_alpha 90.00
_cell_angle_beta 107.941(8)
_cell_angle_gamma 90.00
_cell_formula_units_Z 24
_cell_length_a 21.5600(16)
_cell_length_b 14.2595(16)
_cell_length_c 29.844(2)
_cell_measurement_reflns_used 4831
_cell_measurement_temperature 90(2)
_cell_measurement_theta_max 74.61
_cell_measurement_theta_min 3.77
_cell_volume 8728.9(14)
_computing_cell_refinement
;
CrysAlisPro, Oxford Diffraction Ltd.,
Version 1.171.34.36 (release 02-08-2010 CrysAlis171 .NET)
(compiled Nov  6 2009,16:24:50)
;
_computing_data_collection
;
CrysAlisPro, Oxford Diffraction Ltd.,
Version 1.171.34.36 (release 02-08-2010 CrysAlis171 .NET)
(compiled Nov  6 2009,16:24:50)
;
_computing_data_reduction
;
CrysAlisPro, Oxford Diffraction Ltd.,
Version 1.171.34.36 (release 02-08-2010 CrysAlis171 .NET)
(compiled Nov  6 2009,16:24:50)
;
_computing_molecular_graphics ' ? '
_computing_publication_material 'enCIFer(Allen et al.,2004);PLATON(Spek,2003)'
_computing_structure_refinement 'SHELXL97 (Sheldrick, 2008)'
_computing_structure_solution 'smtbx-flip (Bourhis, 2008)'
_diffrn_ambient_temperature 90(2)
_diffrn_detector_area_resol_mean 10.3613
_diffrn_measured_fraction_theta_full 0.991
_diffrn_measured_fraction_theta_max 0.953
_diffrn_measurement_device_type 'SuperNova, Single source at offset), Atlas'
_diffrn_measurement_method '\w scans'
_diffrn_radiation_monochromator mirror
_diffrn_radiation_source 'SuperNova (Cu) x-ray Source'
_diffrn_radiation_type 'Cu K\a'
_diffrn_radiation_wavelength 1.5418
_diffrn_reflns_av_R_equivalents 0.0327
_diffrn_reflns_av_sigmaI/netI 0.0359
_diffrn_reflns_limit_h_max 25
_diffrn_reflns_limit_h_min -26
_diffrn_reflns_limit_k_max 17
_diffrn_reflns_limit_k_min -17
_diffrn_reflns_limit_l_max 36
_diffrn_reflns_limit_l_min -29
_diffrn_reflns_number 16595
_diffrn_reflns_theta_full 67.50
_diffrn_reflns_theta_max 74.78
_diffrn_reflns_theta_min 3.78
_diffrn_standards_decay_% 0
_diffrn_standards_number 0
_exptl_absorpt_coefficient_mu 2.750
_exptl_absorpt_correction_T_max 1.259
_exptl_absorpt_correction_T_min 0.171
_exptl_absorpt_correction_type gaussian
_exptl_absorpt_process_details
;
CrysAlisPro, Oxford Diffraction Ltd., 
Version 1.171.34.36 (release 02-08-2010 CrysAlis171 .NET) 
(compiled Jan  5 2010,16:28:46) 
Analytical numeric absorption correction using a multifaceted crystal 
model based on expressions derived by R.C. Clark & J.S. Reid. 
(Clark, R. C. & Reid, J. S. (1995). Acta Cryst. A51, 887-897) 
;
_exptl_crystal_colour colourless
_exptl_crystal_density_diffrn 1.686
_exptl_crystal_description block
_exptl_crystal_F_000 4464
_exptl_crystal_size_max 0.8903
_exptl_crystal_size_mid 0.6279
_exptl_crystal_size_min 0.5744
_refine_diff_density_max 1.051
_refine_diff_density_min -0.605
_refine_diff_density_rms 0.080
_refine_ls_extinction_method none
_refine_ls_goodness_of_fit_ref 1.080
_refine_ls_hydrogen_treatment constr
_refine_ls_matrix_type full
_refine_ls_number_parameters 652
_refine_ls_number_reflns 8540
_refine_ls_number_restraints 0
_refine_ls_restrained_S_all 1.080
_refine_ls_R_factor_all 0.0613
_refine_ls_R_factor_gt 0.0533
_refine_ls_shift/su_max 0.001
_refine_ls_shift/su_mean 0.000
_refine_ls_structure_factor_coef Fsqd
_refine_ls_weighting_details 'calc w=1/[\s^2^(Fo^2^)+(0.0572P)^2^+34.7354P] where P=(Fo^2^+2Fc^2^)/3'
_refine_ls_weighting_scheme calc
_refine_ls_wR_factor_gt 0.1333
_refine_ls_wR_factor_ref 0.1386
_reflns_number_gt 7474
_reflns_number_total 8540
_reflns_threshold_expression I>2\s(I)
_cod_data_source_file jo202201w_si_002_7c.cif
_cod_data_source_block MHCJMG
_cod_original_cell_volume 8729.0(14)
_cod_original_sg_symbol_H-M 'C 2/c'
_cod_database_code 4026921
_nottingham_internal_coll_name MHCJMG
_nottingham_internal_coll_number 10331
_nottingham_internal_coll_client MH/CJM
_nottingham_internal_coll_type custom
_nottingham_internal_coll_frame_time '3 and 5'
_nottingham_internal_coll_frame_width 2
_nottingham_internal_coll_frame_method '\w scans'
_nottingham_internal_coll_user WL
_nottingham_internal_coll_date 6/4/2011
_nottingham_internal_process_user WL
_nottingham_internal_process_date 06/04/2011
_nottingham_internal_solution_user WL
_nottingham_internal_solution_date 6/4/2011
_nottingham_internal_refinement_user WL
_nottingham_internal_refinement_date 6/4/2011
_nottingham_internal_validation_user WL
_nottingham_internal_validation_date 8/4/2011
_nottingham_internal_archive_date 8/4/2011

loop_
_symmetry_equiv_pos_as_xyz
'x, y, z'
'-x, y, -z+1/2'
'x+1/2, y+1/2, z'
'-x+1/2, y+1/2, -z+1/2'
'-x, -y, -z'
'x, -y, z-1/2'
'-x+1/2, -y+1/2, -z'
'x+1/2, -y+1/2, z-1/2'

loop_
_atom_site_label
_atom_site_type_symbol
_atom_site_fract_x
_atom_site_fract_y
_atom_site_fract_z
_atom_site_U_iso_or_equiv
_atom_site_adp_type
_atom_site_occupancy
_atom_site_symmetry_multiplicity
_atom_site_calc_flag
_atom_site_refinement_flags
S1 S 0.58067(3) 0.68499(5) 0.57660(2) 0.01778(15) Uani 1 1 d .
C2 C 0.54574(13) 0.57861(19) 0.58169(9) 0.0164(5) Uani 1 1 d .
N3 N 0.50500(11) 0.58078(17) 0.60714(8) 0.0180(5) Uani 1 1 d .
C4 C 0.50115(13) 0.6691(2) 0.62328(9) 0.0175(5) Uani 1 1 d .
C5 C 0.53861(13) 0.7355(2) 0.61061(9) 0.0181(5) Uani 1 1 d .
C6 C 0.56066(13) 0.49300(19) 0.55979(9) 0.0170(5) Uani 1 1 d .
C7 C 0.60025(14) 0.4958(2) 0.53056(10) 0.0202(6) Uani 1 1 d .
H7 H 0.6169 0.5540 0.5239 0.024 Uiso 1 1 calc R
C8 C 0.61531(14) 0.4142(2) 0.51137(10) 0.0223(6) Uani 1 1 d .
H8 H 0.6423 0.4163 0.4916 0.027 Uiso 1 1 calc R
C9 C 0.59109(14) 0.3291(2) 0.52093(9) 0.0206(6) Uani 1 1 d .
C10 C 0.55057(15) 0.3262(2) 0.54947(10) 0.0225(6) Uani 1 1 d .
H10 H 0.5332 0.2680 0.5555 0.027 Uiso 1 1 calc R
C11 C 0.53584(14) 0.4073(2) 0.56882(10) 0.0220(6) Uani 1 1 d .
H11 H 0.5086 0.4049 0.5885 0.026 Uiso 1 1 calc R
C12 C 0.60888(16) 0.2395(2) 0.50157(10) 0.0257(6) Uani 1 1 d .
F1 F 0.55698(11) 0.18396(14) 0.48361(8) 0.0434(5) Uani 1 1 d .
F2 F 0.65124(11) 0.18842(15) 0.53386(7) 0.0443(6) Uani 1 1 d .
F3 F 0.63345(15) 0.25426(16) 0.46642(9) 0.0549(7) Uani 1 1 d .
C13 C 0.45629(14) 0.6854(2) 0.65267(10) 0.0210(6) Uani 1 1 d .
F4 F 0.42156(11) 0.60872(15) 0.65381(8) 0.0426(5) Uani 1 1 d .
F5 F 0.48854(8) 0.70678(13) 0.69702(6) 0.0255(4) Uani 1 1 d .
F6 F 0.41383(9) 0.75417(15) 0.63553(6) 0.0339(4) Uani 1 1 d .
C14 C 0.54373(13) 0.83726(19) 0.62170(9) 0.0179(5) Uani 1 1 d .
O1 O 0.52246(11) 0.87357(14) 0.65012(7) 0.0251(5) Uani 1 1 d .
O2 O 0.57656(10) 0.88095(13) 0.59638(7) 0.0194(4) Uani 1 1 d .
C15 C 0.58598(14) 0.98165(19) 0.60463(10) 0.0202(6) Uani 1 1 d .
H15A H 0.6256 1.0020 0.5972 0.024 Uiso 1 1 calc R
H15B H 0.5923 0.9955 0.6382 0.024 Uiso 1 1 calc R
C16 C 0.52775(15) 1.0348(2) 0.57439(10) 0.0248(6) Uani 1 1 d .
H16A H 0.5232 1.0240 0.5411 0.037 Uiso 1 1 calc R
H16B H 0.5338 1.1019 0.5813 0.037 Uiso 1 1 calc R
H16C H 0.4884 1.0130 0.5810 0.037 Uiso 1 1 calc R
S21 S 0.22331(3) 0.33793(4) 0.39781(2) 0.01665(15) Uani 1 1 d .
C22 C 0.21332(13) 0.45055(19) 0.41510(9) 0.0159(5) Uani 1 1 d .
N23 N 0.18504(11) 0.45710(16) 0.44840(8) 0.0175(5) Uani 1 1 d .
C24 C 0.17077(13) 0.37027(19) 0.46096(9) 0.0169(5) Uani 1 1 d .
C25 C 0.18748(13) 0.2963(2) 0.43790(9) 0.0165(5) Uani 1 1 d .
C26 C 0.23393(13) 0.53396(19) 0.39448(9) 0.0159(5) Uani 1 1 d .
C27 C 0.26890(14) 0.5272(2) 0.36216(9) 0.0188(5) Uani 1 1 d .
H27 H 0.2796 0.4674 0.3526 0.023 Uiso 1 1 calc R
C28 C 0.28785(14) 0.6075(2) 0.34419(10) 0.0202(6) Uani 1 1 d .
H28 H 0.3119 0.6027 0.3224 0.024 Uiso 1 1 calc R
C29 C 0.27220(13) 0.6949(2) 0.35761(9) 0.0179(5) Uani 1 1 d .
C30 C 0.23672(14) 0.7022(2) 0.38957(10) 0.0199(6) Uani 1 1 d .
H30 H 0.2255 0.7622 0.3986 0.024 Uiso 1 1 calc R
C31 C 0.21798(14) 0.6221(2) 0.40799(10) 0.0200(6) Uani 1 1 d .
H31 H 0.1942 0.6270 0.4299 0.024 Uiso 1 1 calc R
C32 C 0.29253(15) 0.7822(2) 0.33825(10) 0.0238(6) Uani 1 1 d .
F21 F 0.30810(11) 0.76705(14) 0.29900(6) 0.0376(5) Uani 1 1 d .
F22 F 0.34381(13) 0.82285(16) 0.36804(7) 0.0524(7) Uani 1 1 d .
F23 F 0.24403(13) 0.84462(16) 0.32592(10) 0.0578(7) Uani 1 1 d .
C33 C 0.13702(14) 0.3648(2) 0.49837(9) 0.0187(5) Uani 1 1 d .
F24 F 0.12068(9) 0.44999(12) 0.50945(6) 0.0255(4) Uani 1 1 d .
F25 F 0.17523(8) 0.32636(12) 0.53830(5) 0.0226(4) Uani 1 1 d .
F26 F 0.08217(8) 0.31434(12) 0.48437(6) 0.0238(4) Uani 1 1 d .
C34 C 0.17454(13) 0.19504(19) 0.44199(9) 0.0175(5) Uani 1 1 d .
O21 O 0.16192(11) 0.16054(14) 0.47491(7) 0.0242(4) Uani 1 1 d .
O22 O 0.17743(10) 0.14987(14) 0.40344(7) 0.0205(4) Uani 1 1 d .
C35 C 0.16010(15) 0.0508(2) 0.40052(11) 0.0233(6) Uani 1 1 d .
H35A H 0.1455 0.0313 0.3671 0.028 Uiso 1 1 calc R
H35B H 0.1233 0.0414 0.4134 0.028 Uiso 1 1 calc R
C36 C 0.21669(16) -0.0096(2) 0.42740(11) 0.0265(6) Uani 1 1 d .
H36A H 0.2542 0.0028 0.4163 0.040 Uiso 1 1 calc R
H36B H 0.2044 -0.0759 0.4223 0.040 Uiso 1 1 calc R
H36C H 0.2282 0.0049 0.4611 0.040 Uiso 1 1 calc R
S41 S 0.11506(3) 0.67282(5) 0.26197(2) 0.01732(15) Uani 1 1 d .
C42 C 0.13568(13) 0.55706(19) 0.25790(9) 0.0164(5) Uani 1 1 d .
N43 N 0.17602(11) 0.54278(16) 0.23304(8) 0.0171(5) Uani 1 1 d .
C44 C 0.19137(13) 0.6252(2) 0.21661(9) 0.0166(5) Uani 1 1 d .
C45 C 0.16334(13) 0.7040(2) 0.22831(9) 0.0171(5) Uani 1 1 d .
C46 C 0.10830(13) 0.48136(19) 0.27919(9) 0.0165(5) Uani 1 1 d .
C47 C 0.06372(14) 0.5004(2) 0.30367(10) 0.0218(6) Uani 1 1 d .
H47 H 0.0529 0.5635 0.3083 0.026 Uiso 1 1 calc R
C48 C 0.03547(15) 0.4278(2) 0.32104(10) 0.0229(6) Uani 1 1 d .
H48 H 0.0051 0.4409 0.3375 0.027 Uiso 1 1 calc R
C49 C 0.05140(13) 0.3360(2) 0.31448(9) 0.0183(5) Uani 1 1 d .
C50 C 0.09653(14) 0.3162(2) 0.29105(10) 0.0202(6) Uani 1 1 d .
H50 H 0.1078 0.2530 0.2870 0.024 Uiso 1 1 calc R
C51 C 0.12509(13) 0.3888(2) 0.27355(10) 0.0192(5) Uani 1 1 d .
H51 H 0.1561 0.3755 0.2577 0.023 Uiso 1 1 calc R
C52 C 0.02018(14) 0.2582(2) 0.33360(10) 0.0226(6) Uani 1 1 d .
F41 F -0.04462(9) 0.26611(16) 0.32098(8) 0.0419(5) Uani 1 1 d .
F42 F 0.04014(9) 0.25623(14) 0.38086(6) 0.0309(4) Uani 1 1 d .
F43 F 0.03325(12) 0.17314(14) 0.32004(8) 0.0425(5) Uani 1 1 d .
C53 C 0.23751(14) 0.6228(2) 0.18724(10) 0.0191(6) Uani 1 1 d .
F44 F 0.25233(9) 0.53495(12) 0.17950(6) 0.0271(4) Uani 1 1 d .
F45 F 0.21284(9) 0.66323(13) 0.14544(6) 0.0251(4) Uani 1 1 d .
F46 F 0.29412(8) 0.66569(13) 0.20947(6) 0.0270(4) Uani 1 1 d .
C54 C 0.17009(14) 0.8031(2) 0.21549(9) 0.0186(5) Uani 1 1 d .
O41 O 0.20563(11) 0.82930(15) 0.19387(8) 0.0260(5) Uani 1 1 d .
O42 O 0.13054(10) 0.85828(14) 0.23061(7) 0.0223(4) Uani 1 1 d .
C55 C 0.13344(14) 0.9572(2) 0.21983(11) 0.0217(6) Uani 1 1 d .
H55A H 0.1214 0.9666 0.1853 0.026 Uiso 1 1 calc R
H55B H 0.1781 0.9816 0.2344 0.026 Uiso 1 1 calc R
C56 C 0.08608(16) 1.0074(2) 0.23938(13) 0.0309(7) Uani 1 1 d .
H56A H 0.0421 0.9826 0.2247 0.046 Uiso 1 1 calc R
H56B H 0.0867 1.0746 0.2327 0.046 Uiso 1 1 calc R
H56C H 0.0986 0.9977 0.2735 0.046 Uiso 1 1 calc R

loop_
_atom_site_aniso_label
_atom_site_aniso_U_11
_atom_site_aniso_U_22
_atom_site_aniso_U_33
_atom_site_aniso_U_23
_atom_site_aniso_U_13
_atom_site_aniso_U_12
S1 0.0192(3) 0.0150(3) 0.0221(3) 0.0013(2) 0.0108(3) 0.0000(2)
C2 0.0150(12) 0.0180(13) 0.0167(12) 0.0027(10) 0.0054(10) 0.0001(10)
N3 0.0162(11) 0.0201(12) 0.0180(11) 0.0003(9) 0.0056(9) -0.0018(9)
C4 0.0154(13) 0.0205(14) 0.0171(12) 0.0008(10) 0.0055(10) -0.0005(10)
C5 0.0160(13) 0.0211(14) 0.0172(12) 0.0019(10) 0.0050(10) 0.0012(10)
C6 0.0151(13) 0.0171(13) 0.0175(12) 0.0011(10) 0.0030(10) 0.0009(10)
C7 0.0204(14) 0.0208(14) 0.0207(13) 0.0003(11) 0.0084(11) -0.0017(11)
C8 0.0230(14) 0.0266(15) 0.0192(13) -0.0003(11) 0.0090(11) -0.0009(12)
C9 0.0209(14) 0.0230(14) 0.0162(13) 0.0001(11) 0.0033(11) 0.0014(11)
C10 0.0238(15) 0.0186(14) 0.0262(14) 0.0000(11) 0.0096(12) -0.0026(11)
C11 0.0199(14) 0.0230(14) 0.0255(14) 0.0012(11) 0.0106(11) -0.0012(11)
C12 0.0318(16) 0.0258(15) 0.0177(13) -0.0011(11) 0.0050(12) 0.0038(13)
F1 0.0388(12) 0.0293(11) 0.0531(13) -0.0186(9) 0.0010(10) -0.0003(9)
F2 0.0506(13) 0.0345(11) 0.0332(10) -0.0095(9) -0.0087(9) 0.0242(10)
F3 0.098(2) 0.0324(12) 0.0565(14) -0.0068(10) 0.0568(14) 0.0046(12)
C13 0.0182(13) 0.0229(14) 0.0234(14) -0.0015(11) 0.0088(11) -0.0031(11)
F4 0.0487(13) 0.0376(11) 0.0587(13) -0.0224(10) 0.0421(11) -0.0252(10)
F5 0.0247(9) 0.0333(10) 0.0201(8) -0.0029(7) 0.0095(7) 0.0015(7)
F6 0.0228(9) 0.0503(12) 0.0313(10) 0.0042(9) 0.0124(7) 0.0147(8)
C14 0.0175(13) 0.0173(13) 0.0186(13) 0.0022(10) 0.0054(10) 0.0005(10)
O1 0.0350(12) 0.0185(10) 0.0277(11) -0.0006(8) 0.0181(9) 0.0019(9)
O2 0.0225(10) 0.0148(9) 0.0244(10) -0.0017(8) 0.0124(8) -0.0013(8)
C15 0.0228(14) 0.0158(13) 0.0229(13) -0.0013(11) 0.0081(11) -0.0022(11)
C16 0.0307(16) 0.0203(14) 0.0233(14) 0.0024(11) 0.0083(12) 0.0044(12)
S21 0.0206(3) 0.0140(3) 0.0180(3) -0.0005(2) 0.0096(2) -0.0011(2)
C22 0.0155(12) 0.0161(13) 0.0154(12) -0.0021(10) 0.0039(10) 0.0005(10)
N23 0.0167(11) 0.0188(11) 0.0178(11) 0.0009(9) 0.0069(9) -0.0010(9)
C24 0.0144(12) 0.0185(13) 0.0178(12) 0.0012(10) 0.0051(10) -0.0008(10)
C25 0.0141(12) 0.0190(13) 0.0174(12) 0.0001(10) 0.0061(10) -0.0025(10)
C26 0.0137(12) 0.0173(13) 0.0161(12) 0.0001(10) 0.0037(10) -0.0005(10)
C27 0.0213(13) 0.0177(13) 0.0197(13) -0.0011(10) 0.0095(11) 0.0005(11)
C28 0.0203(14) 0.0210(14) 0.0218(13) 0.0000(11) 0.0101(11) -0.0009(11)
C29 0.0151(12) 0.0194(13) 0.0172(12) 0.0017(10) 0.0020(10) -0.0021(10)
C30 0.0212(14) 0.0138(13) 0.0253(14) -0.0019(11) 0.0082(11) 0.0015(11)
C31 0.0208(14) 0.0196(14) 0.0222(13) -0.0005(11) 0.0104(11) 0.0002(11)
C32 0.0287(16) 0.0191(14) 0.0229(14) 0.0017(11) 0.0070(12) -0.0033(12)
F21 0.0609(14) 0.0301(10) 0.0265(9) 0.0004(8) 0.0204(9) -0.0166(9)
F22 0.0704(16) 0.0493(14) 0.0280(10) 0.0019(9) 0.0012(10) -0.0431(12)
F23 0.0618(16) 0.0282(11) 0.097(2) 0.0303(12) 0.0451(15) 0.0150(11)
C33 0.0185(13) 0.0202(14) 0.0185(13) 0.0010(11) 0.0076(10) -0.0018(11)
F24 0.0332(10) 0.0207(8) 0.0297(9) -0.0002(7) 0.0200(7) 0.0032(7)
F25 0.0224(8) 0.0289(9) 0.0173(8) 0.0034(7) 0.0074(6) 0.0009(7)
F26 0.0184(8) 0.0293(9) 0.0256(8) 0.0024(7) 0.0096(7) -0.0046(7)
C34 0.0151(12) 0.0177(13) 0.0198(13) -0.0001(10) 0.0055(10) -0.0012(10)
O21 0.0315(11) 0.0198(10) 0.0254(10) 0.0030(8) 0.0150(9) -0.0024(8)
O22 0.0246(10) 0.0164(9) 0.0224(10) -0.0012(8) 0.0099(8) -0.0032(8)
C35 0.0265(15) 0.0170(14) 0.0276(15) -0.0049(11) 0.0101(12) -0.0065(11)
C36 0.0312(16) 0.0198(14) 0.0310(16) -0.0003(12) 0.0134(13) -0.0002(12)
S41 0.0193(3) 0.0163(3) 0.0191(3) 0.0001(2) 0.0101(3) 0.0005(2)
C42 0.0164(12) 0.0187(13) 0.0151(12) -0.0024(10) 0.0062(10) 0.0009(10)
N43 0.0162(11) 0.0202(11) 0.0161(10) -0.0004(9) 0.0067(9) -0.0016(9)
C44 0.0147(13) 0.0209(13) 0.0143(12) -0.0014(10) 0.0047(10) -0.0024(10)
C45 0.0142(12) 0.0207(14) 0.0168(12) 0.0000(10) 0.0054(10) -0.0019(10)
C46 0.0158(12) 0.0197(13) 0.0146(12) 0.0002(10) 0.0055(10) -0.0027(10)
C47 0.0247(15) 0.0204(14) 0.0253(14) -0.0005(11) 0.0149(12) 0.0010(11)
C48 0.0233(15) 0.0255(15) 0.0245(14) -0.0004(12) 0.0142(12) -0.0007(12)
C49 0.0153(13) 0.0236(14) 0.0161(12) 0.0008(10) 0.0050(10) -0.0025(11)
C50 0.0206(14) 0.0185(14) 0.0218(13) -0.0007(11) 0.0068(11) 0.0010(11)
C51 0.0160(13) 0.0217(14) 0.0220(13) 0.0023(11) 0.0091(10) 0.0018(11)
C52 0.0171(13) 0.0247(15) 0.0260(14) 0.0035(12) 0.0065(11) -0.0033(11)
F41 0.0151(9) 0.0552(13) 0.0523(12) 0.0275(10) 0.0056(8) -0.0065(8)
F42 0.0332(10) 0.0357(10) 0.0235(9) 0.0085(8) 0.0082(7) -0.0081(8)
F43 0.0597(14) 0.0242(10) 0.0572(13) -0.0075(9) 0.0378(11) -0.0145(9)
C53 0.0185(13) 0.0220(14) 0.0190(13) -0.0006(11) 0.0088(11) -0.0011(11)
F44 0.0345(10) 0.0202(8) 0.0366(10) -0.0020(7) 0.0256(8) 0.0008(7)
F45 0.0275(9) 0.0321(10) 0.0192(8) 0.0044(7) 0.0123(7) 0.0008(7)
F46 0.0167(8) 0.0351(10) 0.0319(9) -0.0047(8) 0.0115(7) -0.0078(7)
C54 0.0213(14) 0.0177(13) 0.0165(12) -0.0011(10) 0.0053(10) -0.0011(11)
O41 0.0322(12) 0.0224(11) 0.0299(11) 0.0036(8) 0.0190(9) -0.0016(9)
O42 0.0248(10) 0.0160(10) 0.0294(10) 0.0011(8) 0.0133(8) -0.0009(8)
C55 0.0211(14) 0.0166(13) 0.0285(15) 0.0010(11) 0.0091(11) -0.0013(11)
C56 0.0280(17) 0.0211(15) 0.0471(19) -0.0016(14) 0.0168(14) 0.0014(12)

loop_
_atom_type_symbol
_atom_type_description
_atom_type_scat_dispersion_real
_atom_type_scat_dispersion_imag
_atom_type_scat_source
C C 0.0181 0.0091 'International Tables Vol C Tables 4.2.6.8 and 6.1.1.4'
H H 0.0000 0.0000 'International Tables Vol C Tables 4.2.6.8 and 6.1.1.4'
N N 0.0311 0.0180 'International Tables Vol C Tables 4.2.6.8 and 6.1.1.4'
O O 0.0492 0.0322 'International Tables Vol C Tables 4.2.6.8 and 6.1.1.4'
F F 0.0727 0.0534 'International Tables Vol C Tables 4.2.6.8 and 6.1.1.4'
S S 0.3331 0.5567 'International Tables Vol C Tables 4.2.6.8 and 6.1.1.4'

loop_
_geom_angle_atom_site_label_1
_geom_angle_atom_site_label_2
_geom_angle_atom_site_label_3
_geom_angle
C5 S1 C2 89.56(13)
N3 C2 C6 123.3(2)
N3 C2 S1 114.5(2)
C6 C2 S1 122.2(2)
C2 N3 C4 110.4(2)
N3 C4 C5 115.9(2)
N3 C4 C13 118.0(2)
C5 C4 C13 126.2(3)
C4 C5 C14 128.5(3)
C4 C5 S1 109.7(2)
C14 C5 S1 121.7(2)
C11 C6 C7 119.4(3)
C11 C6 C2 119.6(2)
C7 C6 C2 121.0(3)
C8 C7 C6 120.2(3)
C8 C7 H7 119.9
C6 C7 H7 119.9
C7 C8 C9 120.1(3)
C7 C8 H8 119.9
C9 C8 H8 119.9
C8 C9 C10 119.9(3)
C8 C9 C12 120.6(3)
C10 C9 C12 119.5(3)
C11 C10 C9 120.1(3)
C11 C10 H10 120.0
C9 C10 H10 120.0
C10 C11 C6 120.3(3)
C10 C11 H11 119.8
C6 C11 H11 119.8
F2 C12 F3 108.0(3)
F2 C12 F1 105.7(3)
F3 C12 F1 105.3(3)
F2 C12 C9 112.9(2)
F3 C12 C9 112.4(3)
F1 C12 C9 112.1(3)
F5 C13 F6 107.6(2)
F5 C13 F4 106.8(2)
F6 C13 F4 106.8(2)
F5 C13 C4 112.5(2)
F6 C13 C4 112.2(2)
F4 C13 C4 110.7(2)
O1 C14 O2 125.6(3)
O1 C14 C5 124.1(3)
O2 C14 C5 110.2(2)
C14 O2 C15 115.7(2)
O2 C15 C16 110.3(2)
O2 C15 H15A 109.6
C16 C15 H15A 109.6
O2 C15 H15B 109.6
C16 C15 H15B 109.6
H15A C15 H15B 108.1
C15 C16 H16A 109.5
C15 C16 H16B 109.5
H16A C16 H16B 109.5
C15 C16 H16C 109.5
H16A C16 H16C 109.5
H16B C16 H16C 109.5
C25 S21 C22 89.35(13)
N23 C22 C26 121.8(2)
N23 C22 S21 114.9(2)
C26 C22 S21 123.2(2)
C22 N23 C24 109.9(2)
N23 C24 C25 116.6(2)
N23 C24 C33 117.0(2)
C25 C24 C33 126.4(3)
C24 C25 C34 128.6(2)
C24 C25 S21 109.2(2)
C34 C25 S21 122.0(2)
C31 C26 C27 119.6(3)
C31 C26 C22 118.4(2)
C27 C26 C22 122.0(2)
C28 C27 C26 119.9(3)
C28 C27 H27 120.0
C26 C27 H27 120.0
C27 C28 C29 120.5(3)
C27 C28 H28 119.7
C29 C28 H28 119.7
C28 C29 C30 119.9(3)
C28 C29 C32 120.8(3)
C30 C29 C32 119.3(3)
C31 C30 C29 119.9(3)
C31 C30 H30 120.1
C29 C30 H30 120.1
C30 C31 C26 120.1(3)
C30 C31 H31 119.9
C26 C31 H31 119.9
F22 C32 F21 106.1(3)
F22 C32 F23 108.4(3)
F21 C32 F23 104.7(3)
F22 C32 C29 113.0(2)
F21 C32 C29 112.8(2)
F23 C32 C29 111.3(3)
F24 C33 F26 107.0(2)
F24 C33 F25 106.8(2)
F26 C33 F25 107.5(2)
F24 C33 C24 111.1(2)
F26 C33 C24 112.2(2)
F25 C33 C24 112.0(2)
O21 C34 O22 126.0(3)
O21 C34 C25 124.1(3)
O22 C34 C25 109.8(2)
C34 O22 C35 116.1(2)
O22 C35 C36 111.8(2)
O22 C35 H35A 109.2
C36 C35 H35A 109.2
O22 C35 H35B 109.2
C36 C35 H35B 109.2
H35A C35 H35B 107.9
C35 C36 H36A 109.5
C35 C36 H36B 109.5
H36A C36 H36B 109.5
C35 C36 H36C 109.5
H36A C36 H36C 109.5
H36B C36 H36C 109.5
C45 S41 C42 89.46(13)
N43 C42 C46 123.5(2)
N43 C42 S41 114.6(2)
C46 C42 S41 121.9(2)
C42 N43 C44 110.3(2)
N43 C44 C45 116.3(2)
N43 C44 C53 117.9(2)
C45 C44 C53 125.8(3)
C44 C45 C54 129.0(2)
C44 C45 S41 109.4(2)
C54 C45 S41 121.6(2)
C51 C46 C47 119.5(3)
C51 C46 C42 119.4(2)
C47 C46 C42 121.0(3)
C48 C47 C46 120.2(3)
C48 C47 H47 119.9
C46 C47 H47 119.9
C47 C48 C49 120.0(3)
C47 C48 H48 120.0
C49 C48 H48 120.0
C48 C49 C50 120.4(3)
C48 C49 C52 119.1(3)
C50 C49 C52 120.5(3)
C51 C50 C49 119.9(3)
C51 C50 H50 120.1
C49 C50 H50 120.1
C50 C51 C46 120.0(3)
C50 C51 H51 120.0
C46 C51 H51 120.0
F41 C52 F43 106.9(3)
F41 C52 F42 105.5(2)
F43 C52 F42 105.7(2)
F41 C52 C49 112.6(2)
F43 C52 C49 113.3(2)
F42 C52 C49 112.3(2)
F45 C53 F44 107.1(2)
F45 C53 F46 107.9(2)
F44 C53 F46 106.5(2)
F45 C53 C44 112.9(2)
F44 C53 C44 110.9(2)
F46 C53 C44 111.3(2)
O41 C54 O42 125.1(3)
O41 C54 C45 124.3(3)
O42 C54 C45 110.5(2)
C54 O42 C55 114.9(2)
O42 C55 C56 107.2(2)
O42 C55 H55A 110.3
C56 C55 H55A 110.3
O42 C55 H55B 110.3
C56 C55 H55B 110.3
H55A C55 H55B 108.5
C55 C56 H56A 109.5
C55 C56 H56B 109.5
H56A C56 H56B 109.5
C55 C56 H56C 109.5
H56A C56 H56C 109.5
H56B C56 H56C 109.5

loop_
_geom_bond_atom_site_label_1
_geom_bond_atom_site_label_2
_geom_bond_distance
S1 C5 1.714(3)
S1 C2 1.721(3)
C2 N3 1.327(4)
C2 C6 1.466(4)
N3 C4 1.360(4)
C4 C5 1.371(4)
C4 C13 1.511(4)
C5 C14 1.485(4)
C6 C11 1.394(4)
C6 C7 1.396(4)
C7 C8 1.379(4)
C7 H7 0.9500
C8 C9 1.385(4)
C8 H8 0.9500
C9 C10 1.396(4)
C9 C12 1.499(4)
C10 C11 1.373(4)
C10 H10 0.9500
C11 H11 0.9500
C12 F2 1.323(4)
C12 F3 1.330(4)
C12 F1 1.341(4)
C13 F5 1.327(3)
C13 F6 1.331(3)
C13 F4 1.332(3)
C14 O1 1.199(4)
C14 O2 1.338(3)
O2 C15 1.460(3)
C15 C16 1.505(4)
C15 H15A 0.9900
C15 H15B 0.9900
C16 H16A 0.9800
C16 H16B 0.9800
C16 H16C 0.9800
S21 C25 1.718(3)
S21 C22 1.720(3)
C22 N23 1.320(3)
C22 C26 1.470(4)
N23 C24 1.356(4)
C24 C25 1.367(4)
C24 C33 1.511(4)
C25 C34 1.483(4)
C26 C31 1.395(4)
C26 C27 1.398(4)
C27 C28 1.378(4)
C27 H27 0.9500
C28 C29 1.382(4)
C28 H28 0.9500
C29 C30 1.399(4)
C29 C32 1.494(4)
C30 C31 1.381(4)
C30 H30 0.9500
C31 H31 0.9500
C32 F22 1.320(4)
C32 F21 1.332(4)
C32 F23 1.336(4)
C33 F24 1.335(3)
C33 F26 1.336(3)
C33 F25 1.340(3)
C34 O21 1.202(3)
C34 O22 1.337(3)
O22 C35 1.457(3)
C35 C36 1.507(4)
C35 H35A 0.9900
C35 H35B 0.9900
C36 H36A 0.9800
C36 H36B 0.9800
C36 H36C 0.9800
S41 C45 1.713(3)
S41 C42 1.724(3)
C42 N43 1.321(3)
C42 C46 1.466(4)
N43 C44 1.353(4)
C44 C45 1.371(4)
C44 C53 1.515(4)
C45 C54 1.482(4)
C46 C51 1.392(4)
C46 C47 1.402(4)
C47 C48 1.381(4)
C47 H47 0.9500
C48 C49 1.383(4)
C48 H48 0.9500
C49 C50 1.391(4)
C49 C52 1.499(4)
C50 C51 1.387(4)
C50 H50 0.9500
C51 H51 0.9500
C52 F41 1.335(3)
C52 F43 1.336(4)
C52 F42 1.342(3)
C53 F45 1.328(3)
C53 F44 1.331(3)
C53 F46 1.343(3)
C54 O41 1.203(4)
C54 O42 1.337(3)
O42 C55 1.452(3)
C55 C56 1.505(4)
C55 H55A 0.9900
C55 H55B 0.9900
C56 H56A 0.9800
C56 H56B 0.9800
C56 H56C 0.9800

loop_
_geom_torsion_atom_site_label_1
_geom_torsion_atom_site_label_2
_geom_torsion_atom_site_label_3
_geom_torsion_atom_site_label_4
_geom_torsion
C5 S1 C2 N3 0.2(2)
C5 S1 C2 C6 -179.4(2)
C6 C2 N3 C4 179.4(2)
S1 C2 N3 C4 -0.1(3)
C2 N3 C4 C5 -0.1(3)
C2 N3 C4 C13 179.4(2)
N3 C4 C5 C14 178.5(3)
C13 C4 C5 C14 -0.9(5)
N3 C4 C5 S1 0.2(3)
C13 C4 C5 S1 -179.2(2)
C2 S1 C5 C4 -0.2(2)
C2 S1 C5 C14 -178.6(2)
N3 C2 C6 C11 -5.7(4)
S1 C2 C6 C11 173.8(2)
N3 C2 C6 C7 175.4(3)
S1 C2 C6 C7 -5.1(4)
C11 C6 C7 C8 -0.9(4)
C2 C6 C7 C8 178.1(3)
C6 C7 C8 C9 0.1(4)
C7 C8 C9 C10 1.0(4)
C7 C8 C9 C12 -178.0(3)
C8 C9 C10 C11 -1.3(4)
C12 C9 C10 C11 177.6(3)
C9 C10 C11 C6 0.6(4)
C7 C6 C11 C10 0.5(4)
C2 C6 C11 C10 -178.5(3)
C8 C9 C12 F2 105.7(3)
C10 C9 C12 F2 -73.3(4)
C8 C9 C12 F3 -16.7(4)
C10 C9 C12 F3 164.3(3)
C8 C9 C12 F1 -135.1(3)
C10 C9 C12 F1 45.9(4)
N3 C4 C13 F5 112.8(3)
C5 C4 C13 F5 -67.9(4)
N3 C4 C13 F6 -125.8(3)
C5 C4 C13 F6 53.6(4)
N3 C4 C13 F4 -6.6(4)
C5 C4 C13 F4 172.8(3)
C4 C5 C14 O1 12.2(5)
S1 C5 C14 O1 -169.7(2)
C4 C5 C14 O2 -169.3(3)
S1 C5 C14 O2 8.8(3)
O1 C14 O2 C15 -0.5(4)
C5 C14 O2 C15 -179.0(2)
C14 O2 C15 C16 -85.5(3)
C25 S21 C22 N23 -0.2(2)
C25 S21 C22 C26 -179.7(2)
C26 C22 N23 C24 179.7(2)
S21 C22 N23 C24 0.1(3)
C22 N23 C24 C25 0.0(3)
C22 N23 C24 C33 -179.0(2)
N23 C24 C25 C34 -175.9(3)
C33 C24 C25 C34 3.0(5)
N23 C24 C25 S21 -0.1(3)
C33 C24 C25 S21 178.8(2)
C22 S21 C25 C24 0.1(2)
C22 S21 C25 C34 176.3(2)
N23 C22 C26 C31 -5.4(4)
S21 C22 C26 C31 174.1(2)
N23 C22 C26 C27 174.4(3)
S21 C22 C26 C27 -6.1(4)
C31 C26 C27 C28 0.6(4)
C22 C26 C27 C28 -179.2(3)
C26 C27 C28 C29 -0.4(4)
C27 C28 C29 C30 -0.2(4)
C27 C28 C29 C32 -180.0(3)
C28 C29 C30 C31 0.6(4)
C32 C29 C30 C31 -179.6(3)
C29 C30 C31 C26 -0.5(4)
C27 C26 C31 C30 -0.1(4)
C22 C26 C31 C30 179.7(3)
C28 C29 C32 F22 -101.9(3)
C30 C29 C32 F22 78.3(4)
C28 C29 C32 F21 18.5(4)
C30 C29 C32 F21 -161.3(3)
C28 C29 C32 F23 135.9(3)
C30 C29 C32 F23 -43.9(4)
N23 C24 C33 F24 6.6(3)
C25 C24 C33 F24 -172.3(3)
N23 C24 C33 F26 126.3(3)
C25 C24 C33 F26 -52.6(4)
N23 C24 C33 F25 -112.8(3)
C25 C24 C33 F25 68.3(4)
C24 C25 C34 O21 -20.1(5)
S21 C25 C34 O21 164.6(2)
C24 C25 C34 O22 158.3(3)
S21 C25 C34 O22 -17.0(3)
O21 C34 O22 C35 3.5(4)
C25 C34 O22 C35 -174.8(2)
C34 O22 C35 C36 -83.0(3)
C45 S41 C42 N43 0.0(2)
C45 S41 C42 C46 -177.9(2)
C46 C42 N43 C44 178.0(2)
S41 C42 N43 C44 0.0(3)
C42 N43 C44 C45 -0.1(3)
C42 N43 C44 C53 179.9(2)
N43 C44 C45 C54 -179.5(3)
C53 C44 C45 C54 0.6(5)
N43 C44 C45 S41 0.1(3)
C53 C44 C45 S41 -179.8(2)
C42 S41 C45 C44 -0.1(2)
C42 S41 C45 C54 179.5(2)
N43 C42 C46 C51 0.2(4)
S41 C42 C46 C51 178.0(2)
N43 C42 C46 C47 -177.5(3)
S41 C42 C46 C47 0.3(4)
C51 C46 C47 C48 -1.6(4)
C42 C46 C47 C48 176.1(3)
C46 C47 C48 C49 0.3(4)
C47 C48 C49 C50 1.0(4)
C47 C48 C49 C52 -180.0(3)
C48 C49 C50 C51 -0.9(4)
C52 C49 C50 C51 -180.0(3)
C49 C50 C51 C46 -0.4(4)
C47 C46 C51 C50 1.6(4)
C42 C46 C51 C50 -176.1(3)
C48 C49 C52 F41 50.7(4)
C50 C49 C52 F41 -130.2(3)
C48 C49 C52 F43 172.2(3)
C50 C49 C52 F43 -8.7(4)
C48 C49 C52 F42 -68.2(3)
C50 C49 C52 F42 110.9(3)
N43 C44 C53 F45 124.7(3)
C45 C44 C53 F45 -55.3(4)
N43 C44 C53 F44 4.5(3)
C45 C44 C53 F44 -175.5(2)
N43 C44 C53 F46 -113.9(3)
C45 C44 C53 F46 66.1(3)
C44 C45 C54 O41 -4.1(5)
S41 C45 C54 O41 176.3(2)
C44 C45 C54 O42 174.9(3)
S41 C45 C54 O42 -4.7(3)
O41 C54 O42 C55 -1.1(4)
C45 C54 O42 C55 180.0(2)
C54 O42 C55 C56 180.0(2)
